data_7121463
loop_
_publ_author_name
'Fang, Xinqiang'
'Kong, Xiangwen'
'Liu, Jian'
'Yang, Shuang'
'Zeng, Min'
'Zhan, Xinyue'
'Li, Chunsen'
'Song, Jinshuai'
'Meng, Miao'

_publ_section_title
;
 Br\/onsted Base-Catalyzed Annulation of Allyl Ketones and Alkynyl
 1,2-Diketones
;
_journal_name_full 'Chemical Communications'
_journal_paper_doi 10.1039/C8CC01020J
_journal_year 2018
_chemical_absolute_configuration unk
_chemical_formula_moiety 'C32 H22 Cl2 O3'
_chemical_formula_sum 'C32 H22 Cl2 O3'
_chemical_formula_weight 525.4
_space_group_crystal_system monoclinic
_space_group_IT_number 4
_space_group_name_Hall 'P 2yb'
_space_group_name_H-M_alt 'P 1 21 1'
_symmetry_Int_Tables_number 4
_symmetry_space_group_name_Hall 'P 2yb'
_symmetry_space_group_name_H-M 'P 1 21 1'
_audit_creation_date 2017-07-15
_audit_creation_method
;
Olex2 1.2
(compiled 2015.09.30 svn.r3233 for OlexSys, GUI svn.r5155)
;
_audit_update_record
;
2018-01-20 deposited with the CCDC.
2018-03-29 downloaded from the CCDC.
;
_cell_angle_alpha 90
_cell_angle_beta 101.290(5)
_cell_angle_gamma 90
_cell_formula_units_Z 4
_cell_length_a 10.200(4)
_cell_length_b 21.427(7)
_cell_length_c 12.408(5)
_cell_measurement_reflns_used 5752
_cell_measurement_temperature 293.1500
_cell_measurement_theta_max 27.4739
_cell_measurement_theta_min 2.7856
_cell_volume 2659.4(17)
_computing_cell_refinement 'CrystalClear (Rigaku Inc., 2008)'
_computing_data_collection 'CrystalClear (Rigaku Inc., 2008)'
_computing_data_reduction 'CrystalClear (Rigaku Inc., 2008)'
_computing_molecular_graphics 'Olex2 (Dolomanov et al., 2009)'
_computing_publication_material 'Olex2 (Dolomanov et al., 2009)'
_computing_structure_refinement 'olex2.refine (Bourhis et al., 2015)'
_computing_structure_solution
;
????
;
_diffrn_ambient_temperature 293.1500
_diffrn_detector_area_resol_mean 28.5714
_diffrn_measured_fraction_theta_full 0.8460
_diffrn_measured_fraction_theta_max 99.5000
_diffrn_measurement_details
;
scan:
    Number of images: 360
               Slice: -115.0000 - 65.0000
         Image width: 0.5000
            Exp time: 28.0000
       Rotation axis: Omega
               Omega: 0.0000
                 Chi: 45.0000
                 Phi: 0.0000
                 XTD: 45.2765
              2theta: -24.8484
scan:
    Number of images: 280
               Slice: -115.0000 - 25.0000
         Image width: 0.5000
            Exp time: 28.0000
       Rotation axis: Omega
               Omega: 0.0000
                 Chi: 45.0000
                 Phi: 90.0000
                 XTD: 45.2765
              2theta: -24.8484
scan:
    Number of images: 160
               Slice: -115.0000 - -35.0000
         Image width: 0.5000
            Exp time: 28.0000
       Rotation axis: Omega
               Omega: 0.0000
                 Chi: 45.0000
                 Phi: 180.0000
                 XTD: 45.2765
              2theta: -24.8484
;
_diffrn_measurement_device
;
Saturn724+ (2x2 bin mode)
;
_diffrn_measurement_device_details
;
AFC10: Fixed Chi 2 circle
;
_diffrn_measurement_method CCD_Profile_fitting
_diffrn_orient_matrix_type d*Trek
_diffrn_orient_matrix_UB_11 -0.0365
_diffrn_orient_matrix_UB_12 0.0925
_diffrn_orient_matrix_UB_13 -0.0108
_diffrn_orient_matrix_UB_21 0.0356
_diffrn_orient_matrix_UB_22 0.0108
_diffrn_orient_matrix_UB_23 -0.0282
_diffrn_orient_matrix_UB_31 -0.0487
_diffrn_orient_matrix_UB_32 -0.0095
_diffrn_orient_matrix_UB_33 -0.0655
_diffrn_radiation_detector CCD
_diffrn_radiation_monochromator 'Graphite Monochromator'
_diffrn_radiation_type 'Mo K\a'
_diffrn_radiation_wavelength 0.71073
_diffrn_reflns_av_R_equivalents 0.0775
_diffrn_reflns_av_unetI/netI 0.1156
_diffrn_reflns_limit_h_max 13
_diffrn_reflns_limit_h_min -13
_diffrn_reflns_limit_k_max 20
_diffrn_reflns_limit_k_min -27
_diffrn_reflns_limit_l_max 16
_diffrn_reflns_limit_l_min -16
_diffrn_reflns_number 22777
_diffrn_reflns_theta_full 27.4663
_diffrn_reflns_theta_max 27.47
_diffrn_reflns_theta_min 2.53
_diffrn_source 'Sealed Tube'
_diffrn_source_current 80.0000
_diffrn_source_power 4.0000
_diffrn_source_voltage 50.0000
_exptl_absorpt_coefficient_mu 0.276
_exptl_absorpt_correction_T_max 1.0000
_exptl_absorpt_correction_T_min 0.7051
_exptl_absorpt_correction_type multi-scan
_exptl_crystal_colour white
_exptl_crystal_colour_primary white
_exptl_crystal_density_diffrn 1.3123
_exptl_crystal_description Prism
_exptl_crystal_F_000 1089.6639
_exptl_crystal_size_max 0.1
_exptl_crystal_size_mid 0.1
_exptl_crystal_size_min 0.05
_refine_diff_density_max 0.4562
_refine_diff_density_min -0.4315
_refine_diff_density_rms 0.0923
_refine_ls_abs_structure_details 'Flack, H. D. (1983). Acta Cryst. A39, 876-881.'
_refine_ls_abs_structure_Flack 0.52(18)
_refine_ls_d_res_high 0.7705
_refine_ls_d_res_low 8.0408
_refine_ls_goodness_of_fit_ref 0.9930
_refine_ls_hydrogen_treatment constr
_refine_ls_matrix_type full
_refine_ls_number_constraints 86
_refine_ls_number_parameters 667
_refine_ls_number_reflns 10319
_refine_ls_number_restraints 0
_refine_ls_restrained_S_all 0.9930
_refine_ls_R_factor_all 0.1667
_refine_ls_R_factor_gt 0.0698
_refine_ls_shift/su_max 0.0089
_refine_ls_shift/su_mean 0.0001
_refine_ls_structure_factor_coef Fsqd
_refine_ls_weighting_details 'w=1/[\s^2^(Fo^2^)+(0.0576P)^2^] where P=(Fo^2^+2Fc^2^)/3'
_refine_ls_weighting_scheme calc
_refine_ls_wR_factor_gt 0.1272
_refine_ls_wR_factor_ref 0.1671
_reflns_Friedel_coverage 0.692
_reflns_limit_h_max 13
_reflns_limit_h_min -13
_reflns_limit_k_max 20
_reflns_limit_k_min -27
_reflns_limit_l_max 16
_reflns_limit_l_min -16
_reflns_number_gt 4648
_reflns_number_total 10319
_reflns_threshold_expression I>=2u(I)
_cod_data_source_file c8cc01020j2.cif
_cod_data_source_block data
_cod_depositor_comments
;
The following automatic conversions were performed:

'_exptl_absorpt_correction_type' value 'Multi-scan' changed to
'multi-scan' according to
/home/data/users/saulius/crontab/automatic-downloads/rss-feeds/RSC/lib/dictionaries/cif_core.dic
dictionary named 'cif_core.dic' version 2.4.2 from 2011-04-26.

Automatic conversion script
Id: cif_fix_values 4973 2017-02-22 13:04:09Z antanas 
;
_cod_original_cell_volume 2659.2(17)
_cod_original_sg_symbol_Hall ' P 2yb'
_cod_database_code 7121463
_diffrn_number_total 6226
_olex2_refinement_description
;
1. Twinned data refinement
 Scales: 0.48(18) 0.52(18)
2. Fixed Uiso
 At 1.2 times of:
  All C(H) groups, All C(H,H) groups
3.a Secondary CH2 refined with riding coordinates:
 C9(H9a,H9b), C41(H41a,H41b)
3.b Aromatic/amide H refined with riding coordinates:
 C1(H1), C2(H2), C4(H4), C5(H5), C12(H12), C13(H13), C15(H15), C16(H16),
 C17(H17), C18(H18), C19(H19), C21(H21), C22(H22), C24(H24), C25(H25), C28(H28),
  C29(H29), C30(H30), C31(H31), C32(H32), C33(H33), C34(H34), C36(H36),
 C37(H37), C44(H44), C45(H45), C47(H47), C48(H48), C49(H49), C50(H50), C51(H51),
  C53(H53), C54(H54), C56(H56), C57(H57), C60(H60), C61(H61), C62(H62),
 C63(H63), C64(H64)
;
_olex2_submission_special_instructions 'No special instructions were received'

loop_
_space_group_symop_id
_space_group_symop_operation_xyz
1 x,y,z
2 -x,y+1/2,-z

loop_
_atom_site_label
_atom_site_type_symbol
_atom_site_fract_x
_atom_site_fract_y
_atom_site_fract_z
_atom_site_U_iso_or_equiv
_atom_site_adp_type
_atom_site_occupancy
_atom_site_refinement_flags_posn
Cl1 Cl 0.82231(18) 0.70655(8) 0.72320(15) 0.0915(6) Uani 1.000000 .
Cl2 Cl 0.2492(2) 0.68692(9) -0.27697(15) 0.1131(8) Uani 1.000000 .
Cl3 Cl 0.9546(2) 0.32617(9) 1.21974(18) 0.1149(8) Uani 1.000000 .
Cl4 Cl 0.4264(3) 0.31706(11) 0.20050(16) 0.1370(10) Uani 1.000000 .
O1 O 0.5065(4) 0.4958(2) 0.4001(4) 0.0705(12) Uani 1.000000 .
O2 O 0.2012(4) 0.5060(2) 0.2988(4) 0.0696(12) Uani 1.000000 .
O3 O 0.2758(4) 0.57238(17) 0.4406(3) 0.0521(10) Uani 1.000000 .
O4 O 0.6197(4) 0.5223(2) 0.8574(4) 0.0694(12) Uani 1.000000 .
O5 O 0.3247(4) 0.4940(2) 0.7511(4) 0.0675(12) Uani 1.000000 .
O6 O 0.4059(4) 0.43983(17) 0.9056(3) 0.0530(10) Uani 1.000000 .
C1 C 0.4991(6) 0.6099(3) 0.5825(5) 0.0577(16) Uani 1.000000 .
H1 H 0.4406(6) 0.5816(3) 0.6050(5) 0.0693(19) Uiso 1.000000 R
C2 C 0.6050(6) 0.6350(3) 0.6598(5) 0.0652(17) Uani 1.000000 .
H2 H 0.6178(6) 0.6226(3) 0.7329(5) 0.078(2) Uiso 1.000000 R
C3 C 0.6887(6) 0.6772(3) 0.6277(5) 0.0596(16) Uani 1.000000 .
C4 C 0.6690(6) 0.6973(3) 0.5205(5) 0.0724(19) Uani 1.000000 .
H4 H 0.7236(6) 0.7281(3) 0.4998(5) 0.087(2) Uiso 1.000000 R
C5 C 0.5672(6) 0.6713(3) 0.4437(5) 0.0681(18) Uani 1.000000 .
H5 H 0.5562(6) 0.6838(3) 0.3707(5) 0.082(2) Uiso 1.000000 R
C6 C 0.4811(5) 0.6272(2) 0.4725(4) 0.0465(14) Uani 1.000000 .
C7 C 0.3818(6) 0.5935(3) 0.3859(5) 0.0500(14) Uani 1.000000 .
C8 C 0.4550(6) 0.5377(3) 0.3416(5) 0.0532(15) Uani 1.000000 .
C9 C 0.4621(6) 0.5494(3) 0.2260(5) 0.0649(18) Uani 1.000000 .
H9a H 0.5533(6) 0.5580(3) 0.2186(5) 0.078(2) Uiso 1.000000 R
H9b H 0.4291(6) 0.5137(3) 0.1805(5) 0.078(2) Uiso 1.000000 R
C10 C 0.3735(5) 0.6061(3) 0.1937(5) 0.0528(15) Uani 1.000000 .
C11 C 0.3303(5) 0.6301(2) 0.2816(5) 0.0470(14) Uani 1.000000 .
C12 C 0.2467(5) 0.6860(3) 0.2822(5) 0.0506(14) Uani 1.000000 .
H12 H 0.2293(5) 0.7093(3) 0.2177(5) 0.0607(17) Uiso 1.000000 R
C13 C 0.1937(5) 0.7067(3) 0.3647(4) 0.0524(14) Uani 1.000000 .
H13 H 0.2100(5) 0.6834(3) 0.4293(4) 0.0629(17) Uiso 1.000000 R
C14 C 0.1115(5) 0.7632(3) 0.3633(5) 0.0512(14) Uani 1.000000 .
C15 C 0.0653(6) 0.7795(3) 0.4577(5) 0.0682(18) Uani 1.000000 .
H15 H 0.0849(6) 0.7538(3) 0.5193(5) 0.082(2) Uiso 1.000000 R
C16 C -0.0099(7) 0.8337(3) 0.4621(6) 0.082(2) Uani 1.000000 .
H16 H -0.0395(7) 0.8445(3) 0.5259(6) 0.098(2) Uiso 1.000000 R
C17 C -0.0390(7) 0.8707(3) 0.3697(7) 0.084(2) Uani 1.000000 .
H17 H -0.0881(7) 0.9072(3) 0.3710(7) 0.100(3) Uiso 1.000000 R
C18 C 0.0044(7) 0.8538(3) 0.2752(6) 0.0773(19) Uani 1.000000 .
H18 H -0.0160(7) 0.8790(3) 0.2131(6) 0.093(2) Uiso 1.000000 R
C19 C 0.0777(6) 0.7999(3) 0.2715(5) 0.0630(17) Uani 1.000000 .
H19 H 0.1043(6) 0.7885(3) 0.2067(5) 0.076(2) Uiso 1.000000 R
C20 C 0.3414(6) 0.6275(3) 0.0802(5) 0.0547(15) Uani 1.000000 .
C21 C 0.4405(7) 0.6310(4) 0.0195(5) 0.085(2) Uani 1.000000 .
H21 H 0.5275(7) 0.6201(4) 0.0523(5) 0.102(3) Uiso 1.000000 R
C22 C 0.4139(8) 0.6502(4) -0.0896(6) 0.106(3) Uani 1.000000 .
H22 H 0.4831(8) 0.6533(4) -0.1283(6) 0.128(3) Uiso 1.000000 R
C23 C 0.2863(8) 0.6647(3) -0.1399(5) 0.076(2) Uani 1.000000 .
C24 C 0.1847(7) 0.6597(3) -0.0822(5) 0.0732(19) Uani 1.000000 .
H24 H 0.0972(7) 0.6689(3) -0.1160(5) 0.088(2) Uiso 1.000000 R
C25 C 0.2137(6) 0.6410(3) 0.0265(5) 0.0596(16) Uani 1.000000 .
H25 H 0.1441(6) 0.6375(3) 0.0647(5) 0.0716(19) Uiso 1.000000 R
C26 C 0.1847(6) 0.5329(3) 0.3815(5) 0.0535(15) Uani 1.000000 .
C27 C 0.0618(6) 0.5280(3) 0.4295(5) 0.0508(14) Uani 1.000000 .
C28 C 0.0461(6) 0.5659(3) 0.5148(5) 0.0704(18) Uani 1.000000 .
H28 H 0.1152(6) 0.5922(3) 0.5474(5) 0.084(2) Uiso 1.000000 R
C29 C -0.0734(7) 0.5650(3) 0.5524(6) 0.078(2) Uani 1.000000 .
H29 H -0.0840(7) 0.5899(3) 0.6116(6) 0.094(2) Uiso 1.000000 R
C30 C -0.1781(7) 0.5265(4) 0.5011(6) 0.080(2) Uani 1.000000 .
H30 H -0.2599(7) 0.5272(4) 0.5235(6) 0.096(2) Uiso 1.000000 R
C31 C -0.1598(7) 0.4889(3) 0.4198(6) 0.079(2) Uani 1.000000 .
H31 H -0.2277(7) 0.4619(3) 0.3878(6) 0.094(2) Uiso 1.000000 R
C32 C -0.0401(6) 0.4897(3) 0.3828(5) 0.0716(19) Uani 1.000000 .
H32 H -0.0292(6) 0.4637(3) 0.3252(5) 0.086(2) Uiso 1.000000 R
C33 C 0.7037(6) 0.3451(3) 0.9317(5) 0.0735(19) Uani 1.000000 .
H33 H 0.6925(6) 0.3273(3) 0.8622(5) 0.088(2) Uiso 1.000000 R
C34 C 0.8065(8) 0.3250(3) 1.0153(6) 0.092(2) Uani 1.000000 .
H34 H 0.8641(8) 0.2938(3) 1.0012(6) 0.110(3) Uiso 1.000000 R
C35 C 0.8234(6) 0.3502(3) 1.1158(6) 0.0708(19) Uani 1.000000 .
C36 C 0.7382(7) 0.3956(4) 1.1376(6) 0.090(2) Uani 1.000000 .
H36 H 0.7484(7) 0.4122(4) 1.2081(6) 0.108(3) Uiso 1.000000 R
C37 C 0.6367(6) 0.4170(3) 1.0551(5) 0.074(2) Uani 1.000000 .
H37 H 0.5808(6) 0.4489(3) 1.0696(5) 0.088(2) Uiso 1.000000 R
C38 C 0.6183(5) 0.3916(3) 0.9526(5) 0.0519(14) Uani 1.000000 .
C39 C 0.5148(5) 0.4190(2) 0.8571(4) 0.0469(13) Uani 1.000000 .
C40 C 0.5856(6) 0.4745(3) 0.8101(5) 0.0546(15) Uani 1.000000 .
C41 C 0.6089(7) 0.4537(3) 0.6974(5) 0.0667(18) Uani 1.000000 .
H41a H 0.5817(7) 0.4859(3) 0.6427(5) 0.080(2) Uiso 1.000000 R
H41b H 0.7024(7) 0.4438(3) 0.7003(5) 0.080(2) Uiso 1.000000 R
C42 C 0.5233(6) 0.3967(3) 0.6721(5) 0.0519(14) Uani 1.000000 .
C43 C 0.4738(5) 0.3760(2) 0.7590(5) 0.0475(14) Uani 1.000000 .
C44 C 0.3910(5) 0.3206(3) 0.7618(5) 0.0542(15) Uani 1.000000 .
H44 H 0.3669(5) 0.2982(3) 0.6968(5) 0.0651(18) Uiso 1.000000 R
C45 C 0.3469(6) 0.2994(3) 0.8496(5) 0.0559(15) Uani 1.000000 .
H45 H 0.3666(6) 0.3226(3) 0.9140(5) 0.0671(18) Uiso 1.000000 R
C46 C 0.2692(6) 0.2416(3) 0.8510(5) 0.0576(15) Uani 1.000000 .
C47 C 0.2211(6) 0.2061(3) 0.7587(5) 0.0652(17) Uani 1.000000 .
H47 H 0.2361(6) 0.2196(3) 0.6909(5) 0.078(2) Uiso 1.000000 R
C48 C 0.1519(7) 0.1514(3) 0.7634(6) 0.077(2) Uani 1.000000 .
H48 H 0.1213(7) 0.1290(3) 0.6992(6) 0.092(2) Uiso 1.000000 R
C49 C 0.1276(8) 0.1297(3) 0.8595(7) 0.090(2) Uani 1.000000 .
H49 H 0.0817(8) 0.0924(3) 0.8621(7) 0.108(3) Uiso 1.000000 R
C50 C 0.1719(8) 0.1636(4) 0.9537(7) 0.096(2) Uani 1.000000 .
H50 H 0.1557(8) 0.1491(4) 1.0206(7) 0.116(3) Uiso 1.000000 R
C51 C 0.2414(8) 0.2200(4) 0.9495(6) 0.089(2) Uani 1.000000 .
H51 H 0.2691(8) 0.2430(4) 1.0134(6) 0.107(3) Uiso 1.000000 R
C52 C 0.4976(6) 0.3713(3) 0.5586(5) 0.0522(15) Uani 1.000000 .
C53 C 0.3708(7) 0.3736(3) 0.4932(6) 0.0717(19) Uani 1.000000 .
H53 H 0.2989(7) 0.3862(3) 0.5240(6) 0.086(2) Uiso 1.000000 R
C54 C 0.3491(8) 0.3576(3) 0.3829(6) 0.081(2) Uani 1.000000 .
H54 H 0.2643(8) 0.3612(3) 0.3391(6) 0.097(2) Uiso 1.000000 R
C55 C 0.4542(9) 0.3363(3) 0.3393(5) 0.077(2) Uani 1.000000 .
C56 C 0.5780(8) 0.3340(3) 0.3995(6) 0.085(2) Uani 1.000000 .
H56 H 0.6484(8) 0.3208(3) 0.3674(6) 0.102(3) Uiso 1.000000 R
C57 C 0.6027(7) 0.3514(3) 0.5110(6) 0.0761(19) Uani 1.000000 .
H57 H 0.6890(7) 0.3495(3) 0.5526(6) 0.091(2) Uiso 1.000000 R
C58 C 0.3118(6) 0.4752(3) 0.8397(6) 0.0562(16) Uani 1.000000 .
C59 C 0.1907(6) 0.4829(3) 0.8885(5) 0.0535(15) Uani 1.000000 .
C60 C 0.0832(6) 0.5138(3) 0.8279(6) 0.0643(17) Uani 1.000000 .
H60 H 0.0903(6) 0.5308(3) 0.7604(6) 0.077(2) Uiso 1.000000 R
C61 C -0.0344(7) 0.5202(3) 0.8644(6) 0.0754(19) Uani 1.000000 .
H61 H -0.1066(7) 0.5408(3) 0.8217(6) 0.091(2) Uiso 1.000000 R
C62 C -0.0444(7) 0.4962(3) 0.9635(7) 0.080(2) Uani 1.000000 .
H62 H -0.1246(7) 0.5000(3) 0.9880(7) 0.096(3) Uiso 1.000000 R
C63 C 0.0621(8) 0.4664(4) 1.0285(6) 0.085(2) Uani 1.000000 .
H63 H 0.0549(8) 0.4511(4) 1.0972(6) 0.102(3) Uiso 1.000000 R
C64 C 0.1814(7) 0.4593(3) 0.9899(5) 0.0678(18) Uani 1.000000 .
H64 H 0.2537(7) 0.4387(3) 1.0324(5) 0.081(2) Uiso 1.000000 R

loop_
_atom_site_aniso_label
_atom_site_aniso_U_11
_atom_site_aniso_U_22
_atom_site_aniso_U_33
_atom_site_aniso_U_12
_atom_site_aniso_U_13
_atom_site_aniso_U_23
Cl1 0.0778(12) 0.0976(14) 0.0851(12) -0.0149(11) -0.0179(10) -0.0121(11)
Cl2 0.153(2) 0.1280(19) 0.0567(11) 0.0259(15) 0.0166(11) 0.0101(11)
Cl3 0.1077(16) 0.1090(15) 0.1035(16) 0.0119(13) -0.0393(12) 0.0209(13)
Cl4 0.170(2) 0.184(2) 0.0608(12) -0.065(2) 0.0303(13) -0.0340(14)
O1 0.058(3) 0.065(3) 0.088(3) 0.002(2) 0.015(2) 0.008(3)
O2 0.051(3) 0.083(3) 0.077(3) -0.012(2) 0.019(2) -0.017(3)
O3 0.038(2) 0.058(3) 0.062(2) -0.0069(19) 0.0132(19) 0.002(2)
O4 0.068(3) 0.054(3) 0.088(3) -0.012(2) 0.019(2) -0.003(2)
O5 0.059(3) 0.082(3) 0.064(3) 0.009(2) 0.017(2) 0.019(2)
O6 0.044(2) 0.062(3) 0.055(2) 0.0090(19) 0.0135(19) 0.004(2)
C1 0.048(4) 0.058(4) 0.069(4) 0.001(3) 0.015(3) 0.002(3)
C2 0.053(4) 0.088(5) 0.056(4) 0.007(4) 0.014(3) -0.002(4)
C3 0.046(4) 0.060(4) 0.067(4) -0.013(3) -0.004(3) -0.007(3)
C4 0.071(4) 0.075(5) 0.068(4) -0.028(4) 0.006(3) 0.010(4)
C5 0.061(4) 0.078(4) 0.062(4) -0.020(3) 0.002(3) 0.014(3)
C6 0.050(4) 0.047(3) 0.042(3) 0.006(3) 0.006(3) 0.009(3)
C7 0.043(3) 0.054(4) 0.056(4) 0.001(3) 0.018(3) 0.005(3)
C8 0.045(4) 0.052(4) 0.063(4) -0.000(3) 0.010(3) 0.001(3)
C9 0.061(4) 0.069(4) 0.069(4) 0.008(3) 0.023(3) 0.004(3)
C10 0.039(3) 0.052(4) 0.068(4) 0.002(3) 0.013(3) 0.002(3)
C11 0.039(3) 0.044(3) 0.058(4) 0.000(3) 0.010(3) -0.005(3)
C12 0.045(3) 0.053(4) 0.054(3) 0.001(3) 0.008(3) 0.008(3)
C13 0.054(4) 0.054(4) 0.050(3) 0.004(3) 0.013(3) 0.009(3)
C14 0.044(4) 0.059(4) 0.050(3) -0.000(3) 0.009(3) -0.001(3)
C15 0.067(4) 0.079(5) 0.057(4) 0.007(4) 0.009(3) 0.008(4)
C16 0.091(5) 0.083(5) 0.071(5) 0.030(4) 0.017(4) -0.009(4)
C17 0.077(5) 0.076(5) 0.099(6) 0.024(4) 0.020(4) 0.001(5)
C18 0.072(5) 0.074(5) 0.088(5) 0.021(4) 0.021(4) 0.019(4)
C19 0.057(4) 0.062(4) 0.073(4) 0.011(3) 0.019(3) 0.005(3)
C20 0.055(4) 0.052(4) 0.056(4) 0.006(3) 0.010(3) 0.002(3)
C21 0.068(5) 0.125(6) 0.065(4) 0.019(4) 0.018(4) 0.014(4)
C22 0.083(6) 0.167(8) 0.073(5) 0.026(6) 0.024(4) 0.010(6)
C23 0.104(6) 0.075(5) 0.046(4) -0.001(4) 0.009(4) 0.008(3)
C24 0.068(5) 0.085(5) 0.062(4) -0.001(4) 0.002(3) 0.002(4)
C25 0.054(4) 0.065(4) 0.060(4) -0.007(3) 0.014(3) 0.005(3)
C26 0.050(4) 0.051(4) 0.057(4) 0.001(3) 0.005(3) 0.006(3)
C27 0.040(3) 0.053(4) 0.058(4) -0.000(3) 0.008(3) -0.003(3)
C28 0.051(4) 0.089(5) 0.070(4) -0.003(4) 0.009(3) 0.002(4)
C29 0.068(5) 0.104(6) 0.065(4) 0.008(4) 0.020(4) 0.004(4)
C30 0.051(4) 0.115(6) 0.080(5) 0.009(4) 0.029(4) 0.009(5)
C31 0.048(4) 0.089(5) 0.104(6) -0.023(4) 0.026(4) -0.004(5)
C32 0.054(4) 0.077(5) 0.084(5) -0.010(3) 0.013(4) -0.007(4)
C33 0.076(5) 0.084(5) 0.054(4) 0.028(4) -0.002(3) -0.007(4)
C34 0.098(6) 0.075(5) 0.087(5) 0.038(4) -0.017(4) -0.009(4)
C35 0.062(5) 0.065(4) 0.074(5) 0.005(4) -0.014(4) 0.023(4)
C36 0.077(5) 0.128(7) 0.053(4) 0.017(5) -0.014(4) -0.022(4)
C37 0.064(4) 0.095(5) 0.060(4) 0.013(4) 0.009(3) -0.024(4)
C38 0.044(3) 0.049(4) 0.062(4) 0.002(3) 0.010(3) -0.003(3)
C39 0.042(3) 0.046(3) 0.053(3) 0.005(3) 0.009(3) 0.002(3)
C40 0.037(3) 0.063(4) 0.065(4) 0.004(3) 0.011(3) 0.009(3)
C41 0.060(4) 0.074(5) 0.069(4) -0.004(3) 0.022(3) 0.001(4)
C42 0.047(4) 0.052(4) 0.058(4) 0.006(3) 0.012(3) 0.001(3)
C43 0.043(3) 0.046(3) 0.051(3) 0.001(3) 0.003(3) -0.003(3)
C44 0.043(3) 0.060(4) 0.060(4) -0.004(3) 0.012(3) -0.007(3)
C45 0.051(4) 0.067(4) 0.051(3) -0.013(3) 0.013(3) -0.011(3)
C46 0.057(4) 0.059(4) 0.056(4) -0.003(3) 0.008(3) 0.003(3)
C47 0.069(4) 0.069(4) 0.059(4) -0.017(3) 0.016(3) -0.004(3)
C48 0.089(5) 0.063(5) 0.081(5) -0.017(4) 0.020(4) -0.006(4)
C49 0.102(6) 0.073(5) 0.093(6) -0.034(4) 0.014(5) 0.004(5)
C50 0.099(6) 0.110(6) 0.084(5) -0.046(5) 0.025(4) 0.018(5)
C51 0.107(6) 0.101(6) 0.061(4) -0.044(5) 0.021(4) 0.002(4)
C52 0.059(4) 0.051(4) 0.048(3) 0.009(3) 0.012(3) 0.008(3)
C53 0.066(5) 0.082(5) 0.070(4) -0.010(4) 0.022(4) -0.001(4)
C54 0.080(5) 0.096(5) 0.062(4) -0.026(4) 0.002(4) 0.004(4)
C55 0.104(6) 0.078(5) 0.053(4) -0.033(5) 0.024(4) -0.008(4)
C56 0.086(6) 0.099(6) 0.073(5) 0.014(5) 0.025(4) -0.009(4)
C57 0.068(5) 0.096(5) 0.064(4) 0.012(4) 0.012(3) -0.003(4)
C58 0.045(4) 0.053(4) 0.070(4) -0.005(3) 0.009(3) -0.010(3)
C59 0.042(4) 0.057(4) 0.060(4) -0.005(3) 0.008(3) -0.009(3)
C60 0.055(4) 0.066(4) 0.073(4) 0.004(3) 0.013(3) -0.012(3)
C61 0.052(4) 0.076(5) 0.094(5) 0.010(4) 0.006(4) -0.006(4)
C62 0.049(5) 0.086(5) 0.106(6) 0.001(4) 0.019(4) -0.037(5)
C63 0.067(5) 0.120(6) 0.076(5) -0.008(4) 0.032(4) -0.012(4)
C64 0.056(5) 0.080(5) 0.070(4) -0.000(3) 0.018(4) -0.015(4)

loop_
_atom_type_symbol
_atom_type_scat_dispersion_real
_atom_type_scat_dispersion_imag
_atom_type_scat_Cromer_Mann_a1
_atom_type_scat_Cromer_Mann_a2
_atom_type_scat_Cromer_Mann_a3
_atom_type_scat_Cromer_Mann_a4
_atom_type_scat_Cromer_Mann_b1
_atom_type_scat_Cromer_Mann_b2
_atom_type_scat_Cromer_Mann_b3
_atom_type_scat_Cromer_Mann_b4
_atom_type_scat_Cromer_Mann_c
_atom_type_scat_source
_atom_type_scat_dispersion_source
H 0.00000 0.00000 0.49300 0.32291 0.14019 0.04081 10.51090 26.12570 3.14236 57.79970 0.0030380000826 'International Tables Volume C Table 6.1.1.4 (pp. 500-502)' 'Henke, Gullikson and Davis, At. Data and Nucl. Data Tables, 1993, 54, 2'
C 0.00347 0.00161 2.31000 1.02000 1.58860 0.86500 20.84390 10.20750 0.56870 51.65120 0.215599998832 'International Tables Volume C Table 6.1.1.4 (pp. 500-502)' 'Henke, Gullikson and Davis, At. Data and Nucl. Data Tables, 1993, 54, 2'
O 0.01158 0.00611 3.04850 2.28680 1.54630 0.86700 13.27710 5.70110 0.32390 32.90890 0.250800013542 'International Tables Volume C Table 6.1.1.4 (pp. 500-502)' 'Henke, Gullikson and Davis, At. Data and Nucl. Data Tables, 1993, 54, 2'
Cl 0.14873 0.16029 11.46040 7.19640 6.25560 1.64550 0.01040 1.16620 18.51940 47.77840 -9.55739974976 'International Tables Volume C Table 6.1.1.4 (pp. 500-502)' 'Henke, Gullikson and Davis, At. Data and Nucl. Data Tables, 1993, 54, 2'

loop_
_geom_angle_atom_site_label_1
_geom_angle_atom_site_label_2
_geom_angle_atom_site_label_3
_geom_angle
C26 O3 C7 115.7(4)
C58 O6 C39 115.7(4)
C2 C1 H1 119.9(4)
C6 C1 H1 119.9(3)
C6 C1 C2 120.2(6)
H2 C2 C1 120.0(4)
C3 C2 C1 120.0(6)
C3 C2 H2 120.0(4)
C2 C3 Cl1 119.7(5)
C4 C3 Cl1 119.5(5)
C4 C3 C2 120.8(5)
H4 C4 C3 120.4(3)
C5 C4 C3 119.2(6)
C5 C4 H4 120.4(4)
H5 C5 C4 119.1(4)
C6 C5 C4 121.8(6)
C6 C5 H5 119.1(3)
C5 C6 C1 117.9(5)
C7 C6 C1 120.9(5)
C7 C6 C5 120.9(5)
C6 C7 O3 105.9(4)
C8 C7 O3 112.0(5)
C8 C7 C6 108.4(4)
C11 C7 O3 113.2(4)
C11 C7 C6 115.7(4)
C11 C7 C8 101.8(5)
C7 C8 O1 122.5(6)
C9 C8 O1 127.9(6)
C9 C8 C7 109.3(5)
H9a C9 C8 110.8(4)
H9b C9 C8 110.8(3)
H9b C9 H9a 108.9
C10 C9 C8 104.6(5)
C10 C9 H9a 110.8(3)
C10 C9 H9b 110.8(3)
C11 C10 C9 111.1(5)
C20 C10 C9 121.0(5)
C20 C10 C11 127.8(5)
C10 C11 C7 112.3(5)
C12 C11 C7 121.4(5)
C12 C11 C10 126.3(5)
H12 C12 C11 116.5(3)
C13 C12 C11 126.9(5)
C13 C12 H12 116.5(3)
H13 C13 C12 117.1(3)
C14 C13 C12 125.8(5)
C14 C13 H13 117.1(3)
C15 C14 C13 118.9(5)
C19 C14 C13 122.1(5)
C19 C14 C15 119.0(6)
H15 C15 C14 119.3(4)
C16 C15 C14 121.3(6)
C16 C15 H15 119.3(4)
H16 C16 C15 120.8(4)
C17 C16 C15 118.5(7)
C17 C16 H16 120.8(4)
H17 C17 C16 119.9(4)
C18 C17 C16 120.2(7)
C18 C17 H17 119.9(4)
H18 C18 C17 119.5(4)
C19 C18 C17 120.9(6)
C19 C18 H18 119.5(4)
C18 C19 C14 120.1(6)
H19 C19 C14 119.9(4)
H19 C19 C18 119.9(4)
C21 C20 C10 119.8(6)
C25 C20 C10 123.2(6)
C25 C20 C21 116.9(6)
H21 C21 C20 119.2(4)
C22 C21 C20 121.6(7)
C22 C21 H21 119.2(5)
H22 C22 C21 120.0(5)
C23 C22 C21 120.0(7)
C23 C22 H22 120.0(5)
C22 C23 Cl2 121.1(6)
C24 C23 Cl2 119.4(6)
C24 C23 C22 119.5(6)
H24 C24 C23 120.2(4)
C25 C24 C23 119.5(6)
C25 C24 H24 120.2(4)
C24 C25 C20 122.3(6)
H25 C25 C20 118.8(4)
H25 C25 C24 118.8(4)
O3 C26 O2 123.8(6)
C27 C26 O2 124.6(5)
C27 C26 O3 111.6(5)
C28 C27 C26 120.1(6)
C32 C27 C26 120.2(6)
C32 C27 C28 119.5(6)
H28 C28 C27 120.2(4)
C29 C28 C27 119.7(6)
C29 C28 H28 120.2(4)
H29 C29 C28 120.1(4)
C30 C29 C28 119.7(7)
C30 C29 H29 120.1(4)
H30 C30 C29 120.2(4)
C31 C30 C29 119.6(7)
C31 C30 H30 120.2(4)
H31 C31 C30 119.8(4)
C32 C31 C30 120.4(7)
C32 C31 H31 119.8(4)
C31 C32 C27 120.9(7)
H32 C32 C27 119.5(4)
H32 C32 C31 119.5(4)
C34 C33 H33 120.2(4)
C38 C33 H33 120.2(3)
C38 C33 C34 119.6(6)
H34 C34 C33 119.6(4)
C35 C34 C33 120.8(7)
C35 C34 H34 119.6(4)
C34 C35 Cl3 120.7(6)
C36 C35 Cl3 119.3(6)
C36 C35 C34 120.0(6)
H36 C36 C35 119.9(4)
C37 C36 C35 120.1(6)
C37 C36 H36 119.9(4)
H37 C37 C36 119.9(4)
C38 C37 C36 120.3(6)
C38 C37 H37 119.9(4)
C37 C38 C33 119.2(5)
C39 C38 C33 119.6(5)
C39 C38 C37 120.9(5)
C38 C39 O6 105.4(4)
C40 C39 O6 111.9(4)
C40 C39 C38 106.3(4)
C43 C39 O6 114.3(4)
C43 C39 C38 115.1(4)
C43 C39 C40 103.7(5)
C39 C40 O4 125.4(6)
C41 C40 O4 127.9(6)
C41 C40 C39 106.6(5)
H41a C41 C40 111.0(3)
H41b C41 C40 111.0(3)
H41b C41 H41a 109.0
C42 C41 C40 103.9(5)
C42 C41 H41a 111.0(3)
C42 C41 H41b 111.0(3)
C43 C42 C41 113.2(5)
C52 C42 C41 119.0(5)
C52 C42 C43 127.7(5)
C42 C43 C39 110.6(5)
C44 C43 C39 122.9(5)
C44 C43 C42 126.4(5)
H44 C44 C43 117.1(3)
C45 C44 C43 125.7(5)
C45 C44 H44 117.1(3)
H45 C45 C44 117.8(3)
C46 C45 C44 124.3(5)
C46 C45 H45 117.8(3)
C47 C46 C45 123.9(6)
C51 C46 C45 119.7(6)
C51 C46 C47 116.4(6)
H47 C47 C46 118.8(4)
C48 C47 C46 122.4(6)
C48 C47 H47 118.8(4)
H48 C48 C47 119.4(4)
C49 C48 C47 121.1(7)
C49 C48 H48 119.4(4)
H49 C49 C48 120.5(4)
C50 C49 C48 118.9(7)
C50 C49 H49 120.5(4)
H50 C50 C49 119.8(4)
C51 C50 C49 120.4(7)
C51 C50 H50 119.8(5)
C50 C51 C46 120.8(7)
H51 C51 C46 119.6(4)
H51 C51 C50 119.6(5)
C53 C52 C42 120.9(6)
C57 C52 C42 120.6(6)
C57 C52 C53 118.1(6)
H53 C53 C52 119.4(4)
C54 C53 C52 121.3(7)
C54 C53 H53 119.4(5)
H54 C54 C53 120.5(5)
C55 C54 C53 119.1(7)
C55 C54 H54 120.5(4)
C54 C55 Cl4 118.8(6)
C56 C55 Cl4 119.9(7)
C56 C55 C54 121.2(7)
H56 C56 C55 119.7(5)
C57 C56 C55 120.5(7)
C57 C56 H56 119.7(4)
C56 C57 C52 119.7(6)
H57 C57 C52 120.2(4)
H57 C57 C56 120.2(4)
O6 C58 O5 123.0(6)
C59 C58 O5 125.7(6)
C59 C58 O6 111.1(6)
C60 C59 C58 118.0(6)
C64 C59 C58 122.9(6)
C64 C59 C60 119.1(6)
H60 C60 C59 119.2(4)
C61 C60 C59 121.7(7)
C61 C60 H60 119.2(4)
H61 C61 C60 120.4(4)
C62 C61 C60 119.3(7)
C62 C61 H61 120.4(4)
H62 C62 C61 119.5(4)
C63 C62 C61 121.1(7)
C63 C62 H62 119.5(5)
H63 C63 C62 120.4(5)
C64 C63 C62 119.3(7)
C64 C63 H63 120.4(4)
C63 C64 C59 119.5(6)
H64 C64 C59 120.2(4)
H64 C64 C63 120.2(4)

loop_
_geom_bond_atom_site_label_1
_geom_bond_atom_site_label_2
_geom_bond_distance
Cl1 C3 1.738(5)
Cl2 C23 1.735(6)
Cl3 C35 1.744(6)
Cl4 C55 1.739(7)
O1 C8 1.208(6)
O2 C26 1.217(7)
O3 C7 1.456(6)
O3 C26 1.360(6)
O4 C40 1.197(7)
O5 C58 1.202(7)
O6 C39 1.433(6)
O6 C58 1.363(7)
C1 H1 0.9300
C1 C2 1.403(8)
C1 C6 1.391(7)
C2 H2 0.9300
C2 C3 1.356(8)
C3 C4 1.376(8)
C4 H4 0.9300
C4 C5 1.382(8)
C5 H5 0.9300
C5 C6 1.385(7)
C6 C7 1.508(7)
C7 C8 1.566(8)
C7 C11 1.516(7)
C8 C9 1.472(8)
C9 H9a 0.9700
C9 H9b 0.9700
C9 C10 1.521(8)
C10 C11 1.355(7)
C10 C20 1.456(8)
C11 C12 1.471(7)
C12 H12 0.9300
C12 C13 1.325(7)
C13 H13 0.9300
C13 C14 1.471(8)
C14 C15 1.390(8)
C14 C19 1.372(7)
C15 H15 0.9300
C15 C16 1.399(9)
C16 H16 0.9300
C16 C17 1.378(9)
C17 H17 0.9300
C17 C18 1.381(9)
C18 H18 0.9300
C18 C19 1.381(8)
C19 H19 0.9300
C20 C21 1.375(8)
C20 C25 1.373(8)
C21 H21 0.9300
C21 C22 1.390(9)
C22 H22 0.9300
C22 C23 1.365(9)
C23 C24 1.374(9)
C24 H24 0.9300
C24 C25 1.383(8)
C25 H25 0.9300
C26 C27 1.493(8)
C27 C28 1.368(8)
C27 C32 1.361(8)
C28 H28 0.9300
C28 C29 1.389(8)
C29 H29 0.9300
C29 C30 1.400(9)
C30 H30 0.9300
C30 C31 1.332(9)
C31 H31 0.9300
C31 C32 1.387(8)
C32 H32 0.9300
C33 H33 0.9300
C33 C34 1.390(8)
C33 C38 1.380(8)
C34 H34 0.9300
C34 C35 1.339(9)
C35 C36 1.367(9)
C36 H36 0.9300
C36 C37 1.384(8)
C37 H37 0.9300
C37 C38 1.362(7)
C38 C39 1.542(7)
C39 C40 1.562(8)
C39 C43 1.519(7)
C40 C41 1.530(8)
C41 H41a 0.9700
C41 H41b 0.9700
C41 C42 1.498(8)
C42 C43 1.352(7)
C42 C52 1.485(8)
C43 C44 1.461(7)
C44 H44 0.9300
C44 C45 1.338(7)
C45 H45 0.9300
C45 C46 1.471(8)
C46 C47 1.384(8)
C46 C51 1.387(8)
C47 H47 0.9300
C47 C48 1.375(9)
C48 H48 0.9300
C48 C49 1.347(9)
C49 H49 0.9300
C49 C50 1.374(10)
C50 H50 0.9300
C50 C51 1.408(10)
C51 H51 0.9300
C52 C53 1.386(8)
C52 C57 1.389(8)
C53 H53 0.9300
C53 C54 1.387(9)
C54 H54 0.9300
C54 C55 1.370(9)
C55 C56 1.336(9)
C56 H56 0.9300
C56 C57 1.406(9)
C57 H57 0.9300
C58 C59 1.488(8)
C59 C60 1.372(8)
C59 C64 1.377(8)
C60 H60 0.9300
C60 C61 1.369(8)
C61 H61 0.9300
C61 C62 1.354(9)
C62 H62 0.9300
C62 C63 1.378(9)
C63 H63 0.9300
C63 C64 1.399(8)
C64 H64 0.9300

loop_
_twin_individual_id
_twin_individual_mass_fraction_refined
1 0.48(18)
2 0.52(18)
